data_1548901
loop_
_publ_author_name
'Call, Arnau'
'Franco, Federico'
'Kandoth, Noufal'
'Fern\'andez, Sergio'
'Gonz\'alez-B\'ejar, Mar\'ia'
'P\'erez-Prieto, Julia'
'Luis, Josep M.'
'Lloret-Fillol, Julio'

_publ_section_title
;
 Understanding light-driven H<sub>2</sub> evolution through the electronic
 tuning of aminopyridine cobalt complexes.
;
_journal_issue 9
_journal_name_full 'Chemical science'
_journal_page_first 2609
_journal_page_last 2619
_journal_paper_doi 10.1039/c7sc04328g
_journal_volume 9
_journal_year 2018
_chemical_formula_moiety 'C18 H29 Co F6 N5 O6 S2'
_chemical_formula_sum 'C18 H29 Co F6 N5 O6 S2'
_chemical_formula_weight 648.51
_space_group_crystal_system monoclinic
_space_group_IT_number 14
_space_group_name_Hall '-P 2yn'
_space_group_name_H-M_alt 'P 1 21/n 1'
_symmetry_space_group_name_Hall '-P 2yn'
_symmetry_space_group_name_H-M 'P 1 21/n 1'
_atom_sites_solution_hydrogens geom
_audit_creation_method SHELXL-2013
_audit_update_record
;
2017-10-05 deposited with the CCDC.
2018-02-09 downloaded from the CCDC.
;
_cell_angle_alpha 90
_cell_angle_beta 94.038(5)
_cell_angle_gamma 90
_cell_formula_units_Z 4
_cell_length_a 8.802(2)
_cell_length_b 24.936(6)
_cell_length_c 12.694(3)
_cell_measurement_reflns_used 7819
_cell_measurement_temperature 298(2)
_cell_measurement_theta_max 24.91
_cell_measurement_theta_min 2.46
_cell_volume 2779.2(11)
_computing_cell_refinement 'Bruker SMART'
_computing_data_collection 'Bruker SMART'
_computing_data_reduction 'Bruker SAINT'
_computing_molecular_graphics 'Bruker SHELXTL'
_computing_publication_material 'Bruker SHELXTL'
_computing_structure_refinement 'SHELXL-2013 (Sheldrick, 2013)'
_computing_structure_solution 'Bruker SHELXTL'
_diffrn_ambient_temperature 298(2)
_diffrn_measured_fraction_theta_full 0.999
_diffrn_measured_fraction_theta_max 0.998
_diffrn_measurement_device_type 'CCD area detector'
_diffrn_radiation_monochromator graphite
_diffrn_radiation_source 'sealed tube'
_diffrn_radiation_type MoK\a
_diffrn_radiation_wavelength 0.71073
_diffrn_reflns_av_R_equivalents 0.0479
_diffrn_reflns_av_unetI/netI 0.0311
_diffrn_reflns_Laue_measured_fraction_full 0.999
_diffrn_reflns_Laue_measured_fraction_max 0.998
_diffrn_reflns_limit_h_max 11
_diffrn_reflns_limit_h_min -11
_diffrn_reflns_limit_k_max 32
_diffrn_reflns_limit_k_min -32
_diffrn_reflns_limit_l_max 16
_diffrn_reflns_limit_l_min -16
_diffrn_reflns_number 41842
_diffrn_reflns_point_group_measured_fraction_full 0.999
_diffrn_reflns_point_group_measured_fraction_max 0.998
_diffrn_reflns_theta_full 25.242
_diffrn_reflns_theta_max 27.498
_diffrn_reflns_theta_min 2.292
_exptl_absorpt_coefficient_mu 0.849
_exptl_absorpt_correction_T_max 1.0
_exptl_absorpt_correction_T_min 0.842625
_exptl_absorpt_correction_type empirical
_exptl_absorpt_process_details 'SADABS v2.10 BRUKER 2001'
_exptl_crystal_colour red
_exptl_crystal_density_diffrn 1.550
_exptl_crystal_description prism
_exptl_crystal_F_000 1332
_exptl_crystal_size_max 0.35
_exptl_crystal_size_mid 0.20
_exptl_crystal_size_min 0.12
_refine_diff_density_max 1.005
_refine_diff_density_min -0.656
_refine_diff_density_rms 0.087
_refine_ls_extinction_method none
_refine_ls_goodness_of_fit_ref 1.036
_refine_ls_hydrogen_treatment constr
_refine_ls_matrix_type full
_refine_ls_number_parameters 330
_refine_ls_number_reflns 6388
_refine_ls_number_restraints 6
_refine_ls_restrained_S_all 1.036
_refine_ls_R_factor_all 0.1031
_refine_ls_R_factor_gt 0.0767
_refine_ls_shift/su_max 0.003
_refine_ls_shift/su_mean 0.000
_refine_ls_structure_factor_coef Fsqd
_refine_ls_weighting_details 'w=1/[\s^2^(Fo^2^)+(0.1318P)^2^+3.6245P] where P=(Fo^2^+2Fc^2^)/3'
_refine_ls_weighting_scheme calc
_refine_ls_wR_factor_gt 0.2182
_refine_ls_wR_factor_ref 0.2483
_reflns_Friedel_coverage 0.000
_reflns_number_gt 4460
_reflns_number_total 6388
_reflns_threshold_expression 'I > 2\s(I)'
_cod_data_source_file c7sc04328g2.cif
_cod_data_source_block aql3p155
_cod_depositor_comments 'Adding full bibliography for 1548897--1548902.cif.'
_cod_original_cell_volume 2779.3(12)
_cod_database_code 1548901
_shelx_space_group_comment
;
The symmetry employed for this shelxl refinement is uniquely defined
by the following loop, which should always be used as a source of
symmetry information in preference to the above space-group names.
They are only intended as comments.
;
_shelxl_version_number 2013-3

loop_
_space_group_symop_operation_xyz
'x, y, z'
'-x+1/2, y+1/2, -z+1/2'
'-x, -y, -z'
'x-1/2, -y-1/2, z-1/2'

loop_
_atom_site_label
_atom_site_type_symbol
_atom_site_fract_x
_atom_site_fract_y
_atom_site_fract_z
_atom_site_U_iso_or_equiv
_atom_site_adp_type
_atom_site_occupancy
_atom_site_site_symmetry_order
_atom_site_calc_flag
_atom_site_refinement_flags_posn
_atom_site_refinement_flags_adp
Co1 Co 0.45678(6) 0.33717(2) 0.78120(5) 0.0510(2) Uani 1 1 d . .
S1 S 0.75762(16) 0.39991(5) 0.91332(13) 0.0728(4) Uani 1 1 d . .
N1 N 0.5702(4) 0.26381(14) 0.7744(3) 0.0538(8) Uani 1 1 d . .
O1 O 0.6054(4) 0.38093(17) 0.8832(3) 0.0797(11) Uani 1 1 d . .
C1 C 0.6973(5) 0.24749(19) 0.8306(4) 0.0606(11) Uani 1 1 d . .
H1A H 0.7488 0.2724 0.8743 0.073 Uiso 1 1 calc R U
C18 C 0.7595(9) 0.4098(4) 0.5196(6) 0.115(3) Uani 1 1 d D .
F4 F 0.8459(9) 0.4026(3) 0.4419(6) 0.208(3) Uani 1 1 d D .
F5 F 0.6482(6) 0.4428(2) 0.4889(5) 0.149(2) Uani 1 1 d D .
F6 F 0.8454(6) 0.4357(3) 0.5932(5) 0.163(2) Uani 1 1 d D .
C17 C 0.7273(10) 0.4459(4) 1.0162(10) 0.160(5) Uani 1 1 d D .
F1 F 0.8529(6) 0.4707(2) 1.0508(6) 0.195(4) Uani 1 1 d D .
F2 F 0.6601(13) 0.4244(5) 1.0914(6) 0.286(7) Uani 1 1 d D .
F3 F 0.6411(8) 0.4859(3) 0.9735(9) 0.272(6) Uani 1 1 d D .
S2 S 0.68831(16) 0.34661(7) 0.56811(13) 0.0757(4) Uani 1 1 d . .
N2 N 0.7248(7) 0.1054(2) 0.7624(5) 0.0980(18) Uani 1 1 d . .
C2 C 0.7560(6) 0.1964(2) 0.8277(4) 0.0653(12) Uani 1 1 d . .
H2A H 0.8459 0.1878 0.8670 0.078 Uiso 1 1 calc R U
O2 O 0.8527(6) 0.3609(2) 0.9650(5) 0.1135(17) Uani 1 1 d . .
N3 N 0.2852(4) 0.28879(17) 0.6964(4) 0.0653(10) Uani 1 1 d . .
C3 C 0.6779(7) 0.1574(2) 0.7643(4) 0.0684(13) Uani 1 1 d . .
O3 O 0.8302(9) 0.4299(3) 0.8356(6) 0.161(3) Uani 1 1 d . .
O4 O 0.5944(5) 0.36372(17) 0.6503(3) 0.0792(11) Uani 1 1 d . .
N4 N 0.3064(5) 0.40154(18) 0.7305(5) 0.0787(14) Uani 1 1 d . .
C4 C 0.5480(6) 0.1753(2) 0.7031(4) 0.0635(12) Uani 1 1 d . .
H4A H 0.4935 0.1514 0.6586 0.076 Uiso 1 1 calc R U
C5 C 0.5014(5) 0.22729(19) 0.7086(4) 0.0556(10) Uani 1 1 d . .
N5 N 0.2986(7) 0.3297(2) 0.9042(4) 0.0910(16) Uani 1 1 d . .
O5 O 0.6004(7) 0.3256(3) 0.4787(4) 0.1192(18) Uani 1 1 d . .
O6 O 0.8203(5) 0.3171(3) 0.6037(5) 0.1248(19) Uani 1 1 d . .
C6 C 0.6271(13) 0.0645(3) 0.7114(7) 0.135(3) Uani 1 1 d . .
H6A H 0.6413 0.0312 0.7488 0.202 Uiso 1 1 calc R U
H6B H 0.6531 0.0598 0.6397 0.202 Uiso 1 1 calc R U
H6C H 0.5226 0.0754 0.7119 0.202 Uiso 1 1 calc R U
C7 C 0.8641(12) 0.0877(3) 0.8219(8) 0.147(4) Uani 1 1 d . .
H7A H 0.9140 0.1180 0.8557 0.221 Uiso 1 1 calc R U
H7B H 0.9308 0.0713 0.7745 0.221 Uiso 1 1 calc R U
H7C H 0.8389 0.0621 0.8743 0.221 Uiso 1 1 calc R U
C8 C 0.3687(5) 0.2489(2) 0.6391(4) 0.0666(13) Uani 1 1 d . .
H8A H 0.4059 0.2652 0.5765 0.080 Uiso 1 1 calc R U
H8B H 0.3009 0.2198 0.6169 0.080 Uiso 1 1 calc R U
C9 C 0.1870(9) 0.3251(3) 0.6288(8) 0.120(2) Uani 1 1 d . .
H9A H 0.1826 0.3118 0.5568 0.143 Uiso 1 1 calc R U
H9B H 0.0846 0.3239 0.6522 0.143 Uiso 1 1 calc R U
C10 C 0.2343(9) 0.3778(3) 0.6288(7) 0.120(2) Uani 1 1 d . .
H10A H 0.1467 0.3997 0.6066 0.143 Uiso 1 1 calc R U
H10B H 0.3069 0.3814 0.5752 0.143 Uiso 1 1 calc R U
C11 C 0.3809(8) 0.4525(2) 0.7058(6) 0.0902(19) Uani 1 1 d . .
H11A H 0.3065 0.4768 0.6738 0.135 Uiso 1 1 calc R U
H11B H 0.4583 0.4459 0.6577 0.135 Uiso 1 1 calc R U
H11C H 0.4264 0.4681 0.7696 0.135 Uiso 1 1 calc R U
C13 C 0.2364(10) 0.3878(4) 0.9060(8) 0.129(2) Uani 1 1 d . .
H13A H 0.1485 0.3884 0.9479 0.155 Uiso 1 1 calc R U
H13B H 0.3137 0.4106 0.9410 0.155 Uiso 1 1 calc R U
C12 C 0.1935(10) 0.4102(4) 0.8047(8) 0.129(2) Uani 1 1 d . .
H12A H 0.1770 0.4484 0.8122 0.155 Uiso 1 1 calc R U
H12B H 0.0981 0.3943 0.7776 0.155 Uiso 1 1 calc R U
C14 C 0.3780(11) 0.3144(4) 1.0075(6) 0.120(3) Uani 1 1 d . .
H14A H 0.3116 0.3207 1.0631 0.180 Uiso 1 1 calc R U
H14B H 0.4685 0.3356 1.0196 0.180 Uiso 1 1 calc R U
H14C H 0.4049 0.2771 1.0062 0.180 Uiso 1 1 calc R U
C15 C 0.1654(9) 0.2949(3) 0.8681(8) 0.124(2) Uani 1 1 d . .
H15A H 0.1390 0.2722 0.9261 0.149 Uiso 1 1 calc R U
H15B H 0.0783 0.3175 0.8484 0.149 Uiso 1 1 calc R U
C16 C 0.1986(9) 0.2614(3) 0.7784(7) 0.124(2) Uani 1 1 d . .
H16A H 0.1031 0.2483 0.7451 0.149 Uiso 1 1 calc R U
H16B H 0.2566 0.2305 0.8045 0.149 Uiso 1 1 calc R U

loop_
_atom_site_aniso_label
_atom_site_aniso_U_11
_atom_site_aniso_U_22
_atom_site_aniso_U_33
_atom_site_aniso_U_23
_atom_site_aniso_U_13
_atom_site_aniso_U_12
Co1 0.0407(3) 0.0459(3) 0.0662(4) -0.0005(3) 0.0035(2) 0.0026(2)
S1 0.0630(7) 0.0567(7) 0.0972(10) -0.0065(7) -0.0057(7) -0.0022(6)
N1 0.0513(19) 0.0454(19) 0.064(2) -0.0025(16) -0.0004(16) 0.0034(15)
O1 0.061(2) 0.082(3) 0.095(3) -0.030(2) -0.0018(19) -0.0033(18)
C1 0.060(3) 0.051(2) 0.069(3) -0.003(2) -0.006(2) 0.003(2)
C18 0.095(5) 0.145(7) 0.106(6) 0.032(5) 0.011(5) -0.038(5)
F4 0.211(7) 0.238(8) 0.190(6) 0.033(6) 0.128(5) -0.044(6)
F5 0.136(4) 0.139(4) 0.169(5) 0.080(4) -0.020(4) -0.025(3)
F6 0.134(4) 0.167(5) 0.181(5) 0.035(4) -0.030(4) -0.083(4)
C17 0.084(5) 0.141(8) 0.246(14) -0.103(9) -0.042(7) 0.028(6)
F1 0.131(4) 0.150(5) 0.290(8) -0.112(5) -0.084(5) 0.008(4)
F2 0.296(11) 0.416(16) 0.161(6) -0.162(9) 0.122(7) -0.162(12)
F3 0.137(5) 0.201(7) 0.465(15) -0.200(9) -0.081(8) 0.080(5)
S2 0.0533(7) 0.0904(10) 0.0840(10) 0.0035(7) 0.0089(6) -0.0004(6)
N2 0.128(5) 0.059(3) 0.102(4) -0.017(3) -0.027(3) 0.033(3)
C2 0.070(3) 0.057(3) 0.067(3) -0.002(2) -0.008(2) 0.017(2)
O2 0.099(3) 0.086(3) 0.150(5) -0.003(3) -0.030(3) 0.027(3)
N3 0.0413(18) 0.068(3) 0.086(3) -0.007(2) -0.0034(18) -0.0016(17)
C3 0.083(4) 0.056(3) 0.066(3) -0.006(2) 0.001(3) 0.011(2)
O3 0.179(6) 0.152(6) 0.152(6) 0.033(4) 0.013(5) -0.079(5)
O4 0.080(2) 0.073(2) 0.087(3) 0.010(2) 0.024(2) -0.0012(19)
N4 0.046(2) 0.063(3) 0.126(4) 0.000(3) 0.001(2) 0.0115(18)
C4 0.070(3) 0.051(2) 0.068(3) -0.012(2) -0.003(2) -0.002(2)
C5 0.050(2) 0.052(2) 0.065(3) -0.004(2) 0.0039(19) -0.0017(18)
N5 0.093(4) 0.097(4) 0.087(4) -0.003(3) 0.034(3) -0.032(3)
O5 0.128(4) 0.139(5) 0.089(3) -0.027(3) -0.005(3) -0.021(4)
O6 0.065(3) 0.131(4) 0.178(6) 0.016(4) 0.014(3) 0.025(3)
C6 0.205(10) 0.051(4) 0.142(7) -0.023(4) -0.032(7) 0.016(5)
C7 0.191(10) 0.091(5) 0.149(8) -0.027(5) -0.067(7) 0.074(6)
C8 0.055(3) 0.057(3) 0.085(3) -0.012(2) -0.014(2) -0.001(2)
C9 0.099(4) 0.105(4) 0.146(5) -0.003(4) -0.053(4) 0.023(3)
C10 0.099(4) 0.105(4) 0.146(5) -0.003(4) -0.053(4) 0.023(3)
C11 0.091(4) 0.054(3) 0.126(5) 0.020(3) 0.008(4) 0.012(3)
C13 0.102(4) 0.126(5) 0.164(6) -0.030(5) 0.045(5) 0.038(3)
C12 0.102(4) 0.126(5) 0.164(6) -0.030(5) 0.045(5) 0.038(3)
C14 0.166(8) 0.114(6) 0.085(5) 0.009(4) 0.048(5) -0.012(6)
C15 0.109(4) 0.100(4) 0.171(6) -0.018(3) 0.070(4) -0.044(3)
C16 0.109(4) 0.100(4) 0.171(6) -0.018(3) 0.070(4) -0.044(3)

loop_
_atom_type_symbol
_atom_type_description
_atom_type_scat_dispersion_real
_atom_type_scat_dispersion_imag
_atom_type_scat_source
C C 0.0033 0.0016 'International Tables Vol C Tables 4.2.6.8 and 6.1.1.4'
H H 0.0000 0.0000 'International Tables Vol C Tables 4.2.6.8 and 6.1.1.4'
N N 0.0061 0.0033 'International Tables Vol C Tables 4.2.6.8 and 6.1.1.4'
O O 0.0106 0.0060 'International Tables Vol C Tables 4.2.6.8 and 6.1.1.4'
F F 0.0171 0.0103 'International Tables Vol C Tables 4.2.6.8 and 6.1.1.4'
S S 0.1246 0.1234 'International Tables Vol C Tables 4.2.6.8 and 6.1.1.4'
Co Co 0.3494 0.9721 'International Tables Vol C Tables 4.2.6.8 and 6.1.1.4'

loop_
_geom_angle_atom_site_label_1
_geom_angle_atom_site_label_2
_geom_angle_atom_site_label_3
_geom_angle
O1 Co1 N1 101.75(15)
O1 Co1 N4 98.12(18)
N1 Co1 N4 158.05(18)
O1 Co1 N3 171.35(17)
N1 Co1 N3 79.03(15)
N4 Co1 N3 82.75(17)
O1 Co1 N5 90.26(19)
N1 Co1 N5 106.7(2)
N4 Co1 N5 82.4(2)
N3 Co1 N5 81.31(19)
O1 Co1 O4 87.55(17)
N1 Co1 O4 86.73(15)
N4 Co1 O4 84.86(18)
N3 Co1 O4 101.10(17)
N5 Co1 O4 166.6(2)
O2 S1 O3 113.8(4)
O2 S1 O1 113.9(3)
O3 S1 O1 116.1(4)
O2 S1 C17 102.6(4)
O3 S1 C17 105.6(6)
O1 S1 C17 102.8(3)
C1 N1 C5 116.3(4)
C1 N1 Co1 128.6(3)
C5 N1 Co1 114.9(3)
S1 O1 Co1 149.9(3)
N1 C1 C2 124.4(5)
N1 C1 H1A 117.8
C2 C1 H1A 117.8
F4 C18 F5 109.0(8)
F4 C18 F6 105.5(7)
F5 C18 F6 106.3(8)
F4 C18 S2 111.7(7)
F5 C18 S2 111.9(5)
F6 C18 S2 112.0(6)
F2 C17 F1 111.7(11)
F2 C17 F3 109.6(10)
F1 C17 F3 102.9(9)
F2 C17 S1 112.4(8)
F1 C17 S1 112.6(7)
F3 C17 S1 107.0(8)
O6 S2 O5 116.7(4)
O6 S2 O4 114.9(3)
O5 S2 O4 112.2(3)
O6 S2 C18 105.2(4)
O5 S2 C18 103.2(4)
O4 S2 C18 102.6(4)
C3 N2 C6 120.3(6)
C3 N2 C7 121.5(6)
C6 N2 C7 117.7(6)
C1 C2 C3 119.0(5)
C1 C2 H2A 120.5
C3 C2 H2A 120.5
C8 N3 C9 114.9(5)
C8 N3 C16 109.5(5)
C9 N3 C16 112.1(6)
C8 N3 Co1 105.6(3)
C9 N3 Co1 107.8(4)
C16 N3 Co1 106.3(4)
N2 C3 C4 121.8(5)
N2 C3 C2 122.1(5)
C4 C3 C2 116.1(4)
S2 O4 Co1 145.4(3)
C12 N4 C11 110.5(6)
C12 N4 C10 110.5(6)
C11 N4 C10 108.7(6)
C12 N4 Co1 110.9(5)
C11 N4 Co1 115.7(3)
C10 N4 Co1 100.1(4)
C5 C4 C3 120.6(5)
C5 C4 H4A 119.7
C3 C4 H4A 119.7
N1 C5 C4 123.3(4)
N1 C5 C8 114.5(4)
C4 C5 C8 122.2(4)
C14 N5 C15 115.4(6)
C14 N5 C13 111.7(6)
C15 N5 C13 106.0(6)
C14 N5 Co1 111.7(5)
C15 N5 Co1 110.9(4)
C13 N5 Co1 100.1(4)
N2 C6 H6A 109.5
N2 C6 H6B 109.5
H6A C6 H6B 109.5
N2 C6 H6C 109.5
H6A C6 H6C 109.5
H6B C6 H6C 109.5
N2 C7 H7A 109.5
N2 C7 H7B 109.5
H7A C7 H7B 109.5
N2 C7 H7C 109.5
H7A C7 H7C 109.5
H7B C7 H7C 109.5
N3 C8 C5 110.3(4)
N3 C8 H8A 109.6
C5 C8 H8A 109.6
N3 C8 H8B 109.6
C5 C8 H8B 109.6
H8A C8 H8B 108.1
C10 C9 N3 114.8(6)
C10 C9 H9A 108.6
N3 C9 H9A 108.6
C10 C9 H9B 108.6
N3 C9 H9B 108.6
H9A C9 H9B 107.6
C9 C10 N4 118.7(8)
C9 C10 H10A 107.6
N4 C10 H10A 107.6
C9 C10 H10B 107.6
N4 C10 H10B 107.6
H10A C10 H10B 107.1
N4 C11 H11A 109.5
N4 C11 H11B 109.5
H11A C11 H11B 109.5
N4 C11 H11C 109.5
H11A C11 H11C 109.5
H11B C11 H11C 109.5
C12 C13 N5 115.1(7)
C12 C13 H13A 108.5
N5 C13 H13A 108.5
C12 C13 H13B 108.5
N5 C13 H13B 108.5
H13A C13 H13B 107.5
C13 C12 N4 112.4(7)
C13 C12 H12A 109.1
N4 C12 H12A 109.1
C13 C12 H12B 109.1
N4 C12 H12B 109.1
H12A C12 H12B 107.9
N5 C14 H14A 109.5
N5 C14 H14B 109.5
H14A C14 H14B 109.5
N5 C14 H14C 109.5
H14A C14 H14C 109.5
H14B C14 H14C 109.5
C16 C15 N5 111.9(6)
C16 C15 H15A 109.2
N5 C15 H15A 109.2
C16 C15 H15B 109.2
N5 C15 H15B 109.2
H15A C15 H15B 107.9
C15 C16 N3 114.9(6)
C15 C16 H16A 108.6
N3 C16 H16A 108.6
C15 C16 H16B 108.6
N3 C16 H16B 108.6
H16A C16 H16B 107.5

loop_
_geom_bond_atom_site_label_1
_geom_bond_atom_site_label_2
_geom_bond_distance
Co1 O1 2.083(4)
Co1 N1 2.088(4)
Co1 N4 2.150(4)
Co1 N3 2.160(4)
Co1 N5 2.172(5)
Co1 O4 2.225(4)
S1 O2 1.413(5)
S1 O3 1.425(6)
S1 O1 1.447(4)
S1 C17 1.772(10)
N1 C1 1.347(6)
N1 C5 1.350(6)
C1 C2 1.375(6)
C1 H1A 0.9300
C18 F4 1.300(9)
C18 F5 1.317(9)
C18 F6 1.326(9)
C18 S2 1.820(8)
C17 F2 1.275(13)
C17 F1 1.315(9)
C17 F3 1.343(12)
S2 O6 1.422(5)
S2 O5 1.427(5)
S2 O4 1.441(4)
N2 C3 1.362(7)
N2 C6 1.457(9)
N2 C7 1.462(9)
C2 C3 1.411(7)
C2 H2A 0.9300
N3 C8 1.460(6)
N3 C9 1.483(8)
N3 C16 1.498(8)
C3 C4 1.408(7)
N4 C12 1.433(9)
N4 C11 1.475(7)
N4 C10 1.519(9)
C4 C5 1.363(7)
C4 H4A 0.9300
C5 C8 1.513(6)
N5 C14 1.491(10)
N5 C15 1.503(9)
N5 C13 1.551(10)
C6 H6A 0.9600
C6 H6B 0.9600
C6 H6C 0.9600
C7 H7A 0.9600
C7 H7B 0.9600
C7 H7C 0.9600
C8 H8A 0.9700
C8 H8B 0.9700
C9 C10 1.377(11)
C9 H9A 0.9700
C9 H9B 0.9700
C10 H10A 0.9700
C10 H10B 0.9700
C11 H11A 0.9600
C11 H11B 0.9600
C11 H11C 0.9600
C13 C12 1.427(12)
C13 H13A 0.9700
C13 H13B 0.9700
C12 H12A 0.9700
C12 H12B 0.9700
C14 H14A 0.9600
C14 H14B 0.9600
C14 H14C 0.9600
C15 C16 1.459(11)
C15 H15A 0.9700
C15 H15B 0.9700
C16 H16A 0.9700
C16 H16B 0.9700

loop_
_geom_torsion_atom_site_label_1
_geom_torsion_atom_site_label_2
_geom_torsion_atom_site_label_3
_geom_torsion_atom_site_label_4
_geom_torsion
O2 S1 O1 Co1 -77.8(7)
O3 S1 O1 Co1 57.2(7)
C17 S1 O1 Co1 171.9(7)
C5 N1 C1 C2 -2.5(7)
Co1 N1 C1 C2 173.7(4)
O2 S1 C17 F2 -61.6(10)
O3 S1 C17 F2 179.0(9)
O1 S1 C17 F2 56.8(10)
O2 S1 C17 F1 65.6(10)
O3 S1 C17 F1 -53.8(10)
O1 S1 C17 F1 -176.0(8)
O2 S1 C17 F3 178.0(8)
O3 S1 C17 F3 58.6(9)
O1 S1 C17 F3 -63.6(9)
F4 C18 S2 O6 60.9(8)
F5 C18 S2 O6 -176.6(6)
F6 C18 S2 O6 -57.3(8)
F4 C18 S2 O5 -61.9(8)
F5 C18 S2 O5 60.6(7)
F6 C18 S2 O5 179.9(6)
F4 C18 S2 O4 -178.7(7)
F5 C18 S2 O4 -56.1(7)
F6 C18 S2 O4 63.2(7)
N1 C1 C2 C3 -1.7(8)
C6 N2 C3 C4 -10.8(10)
C7 N2 C3 C4 176.8(8)
C6 N2 C3 C2 168.9(7)
C7 N2 C3 C2 -3.5(11)
C1 C2 C3 N2 -176.1(6)
C1 C2 C3 C4 3.6(8)
O6 S2 O4 Co1 -59.4(6)
O5 S2 O4 Co1 76.9(6)
C18 S2 O4 Co1 -173.0(5)
N2 C3 C4 C5 178.3(6)
C2 C3 C4 C5 -1.5(8)
C1 N1 C5 C4 4.9(7)
Co1 N1 C5 C4 -171.8(4)
C1 N1 C5 C8 -174.1(4)
Co1 N1 C5 C8 9.2(5)
C3 C4 C5 N1 -2.9(8)
C3 C4 C5 C8 176.0(5)
C9 N3 C8 C5 160.8(5)
C16 N3 C8 C5 -71.9(6)
Co1 N3 C8 C5 42.2(5)
N1 C5 C8 N3 -35.8(6)
C4 C5 C8 N3 145.2(5)
C8 N3 C9 C10 -112.1(9)
C16 N3 C9 C10 122.0(9)
Co1 N3 C9 C10 5.3(10)
N3 C9 C10 N4 -35.8(13)
C12 N4 C10 C9 -72.5(10)
C11 N4 C10 C9 166.2(8)
Co1 N4 C10 C9 44.5(9)
C14 N5 C13 C12 165.0(8)
C15 N5 C13 C12 -68.6(9)
Co1 N5 C13 C12 46.7(9)
N5 C13 C12 N4 -46.8(12)
C11 N4 C12 C13 -110.4(9)
C10 N4 C12 C13 129.3(8)
Co1 N4 C12 C13 19.3(10)
C14 N5 C15 C16 -109.0(9)
C13 N5 C15 C16 126.9(8)
Co1 N5 C15 C16 19.2(9)
N5 C15 C16 N3 -41.3(12)
C8 N3 C16 C15 154.8(7)
C9 N3 C16 C15 -76.4(10)
Co1 N3 C16 C15 41.1(9)
